data_4060064
loop_
_publ_author_name
'Carsten Cornelissen'
'Gerhard Erker'
'Gerald Kehr'
'Roland Fr\"ohlich'

_publ_section_title
;
 Chemistry of Metal-Metal-Bonded Early-Late Heterobimetallics:
 Cooperative Reactions of Functional Groups at a Persistent
 Organometallic Zr-Rh Framework
;
_journal_name_full Organometallics
_journal_page_first 214
_journal_page_last 225
_journal_paper_doi 10.1021/om049346z
_journal_volume 24
_journal_year 2005
_chemical_formula_sum 'C22 H36 Cl2 P2 Zr'
_chemical_formula_weight 524.57
_chemical_name_systematic
; 
 ? 
;
_space_group_IT_number 15
_symmetry_cell_setting monoclinic
_symmetry_space_group_name_Hall '-C 2yc'
_symmetry_space_group_name_H-M 'C 1 2/c 1'
_atom_sites_solution_hydrogens geom
_atom_sites_solution_primary direct
_atom_sites_solution_secondary difmap
_audit_creation_method SHELXL-97
_cell_angle_alpha 90.00
_cell_angle_beta 93.21(1)
_cell_angle_gamma 90.00
_cell_formula_units_Z 4
_cell_length_a 8.656(1)
_cell_length_b 20.384(1)
_cell_length_c 14.203(1)
_cell_measurement_temperature 198(2)
_cell_volume 2502.1(4)
_computing_cell_refinement 'Collect (Nonius B.V., 1998)'
_computing_data_collection 'Collect (Nonius B.V., 1998)'
_computing_data_reduction 'Denzo-SMN (Otwinowski & Minor, 1997)'
_computing_molecular_graphics 'Diamond (Brandenburg, 1997)'
_computing_publication_material 'SHELXL-97 (Sheldrick, 1997)'
_computing_structure_refinement 'SHELXL-97 (Sheldrick, 1997)'
_computing_structure_solution 'SHELXS-97 (Sheldrick, 1990)'
_diffrn_ambient_temperature 198(2)
_diffrn_measured_fraction_theta_full 0.996
_diffrn_measured_fraction_theta_max 0.996
_diffrn_measurement_device_type 'Nonius KappaCCD'
_diffrn_measurement_method '\w and \f scans'
_diffrn_radiation_monochromator graphite
_diffrn_radiation_source 'rotating anode Nonius FR591'
_diffrn_radiation_type MoK\a
_diffrn_radiation_wavelength 0.71073
_diffrn_reflns_av_R_equivalents 0.0450
_diffrn_reflns_av_sigmaI/netI 0.0377
_diffrn_reflns_limit_h_max 10
_diffrn_reflns_limit_h_min -11
_diffrn_reflns_limit_k_max 24
_diffrn_reflns_limit_k_min -26
_diffrn_reflns_limit_l_max 11
_diffrn_reflns_limit_l_min -18
_diffrn_reflns_number 12320
_diffrn_reflns_theta_full 27.86
_diffrn_reflns_theta_max 27.86
_diffrn_reflns_theta_min 2.00
_exptl_absorpt_coefficient_mu 0.787
_exptl_absorpt_correction_T_max 0.9255
_exptl_absorpt_correction_T_min 0.7703
_exptl_absorpt_correction_type empirical
_exptl_absorpt_process_details 'SORTAV (Blessing, 1995 & 1997)'
_exptl_crystal_colour colourless
_exptl_crystal_density_diffrn 1.393
_exptl_crystal_density_method 'not measured'
_exptl_crystal_description needle
_exptl_crystal_F_000 1088
_exptl_crystal_size_max 0.35
_exptl_crystal_size_mid 0.15
_exptl_crystal_size_min 0.10
_refine_diff_density_max 0.243
_refine_diff_density_min -0.537
_refine_diff_density_rms 0.065
_refine_ls_extinction_method none
_refine_ls_goodness_of_fit_ref 1.050
_refine_ls_hydrogen_treatment riding
_refine_ls_matrix_type full
_refine_ls_number_parameters 127
_refine_ls_number_reflns 2981
_refine_ls_number_restraints 0
_refine_ls_restrained_S_all 1.050
_refine_ls_R_factor_all 0.0398
_refine_ls_R_factor_gt 0.0297
_refine_ls_shift/su_max 0.001
_refine_ls_shift/su_mean 0.000
_refine_ls_structure_factor_coef Fsqd
_refine_ls_weighting_details 'calc w=1/[\s^2^(Fo^2^)+(0.0217P)^2^+2.4555P] where P=(Fo^2^+2Fc^2^)/3'
_refine_ls_weighting_scheme calc
_refine_ls_wR_factor_gt 0.0623
_refine_ls_wR_factor_ref 0.0652
_reflns_number_gt 2538
_reflns_number_total 2981
_reflns_threshold_expression >2sigma(I)
_cod_original_sg_symbol_H-M C2/c
_cod_database_code 4060064

loop_
_symmetry_equiv_pos_as_xyz
'x, y, z'
'-x, y, -z+1/2'
'x+1/2, y+1/2, z'
'-x+1/2, y+1/2, -z+1/2'
'-x, -y, -z'
'x, -y, z-1/2'
'-x+1/2, -y+1/2, -z'
'x+1/2, -y+1/2, z-1/2'

loop_
_atom_site_label
_atom_site_type_symbol
_atom_site_fract_x
_atom_site_fract_y
_atom_site_fract_z
_atom_site_U_iso_or_equiv
_atom_site_adp_type
_atom_site_occupancy
_atom_site_symmetry_multiplicity
_atom_site_calc_flag
_atom_site_refinement_flags
Zr Zr 0.0000 0.272843(12) 0.7500 0.02402(8) Uani 1 2 d S
Cl1 Cl 0.03488(6) 0.19210(3) 0.87661(5) 0.04615(15) Uani 1 1 d .
P1 P 0.12100(5) 0.41696(2) 0.58421(3) 0.02458(12) Uani 1 1 d .
C1 C 0.17698(18) 0.35458(9) 0.67270(13) 0.0231(4) Uani 1 1 d .
C2 C 0.18373(19) 0.36676(9) 0.77214(13) 0.0261(4) Uani 1 1 d .
H2 H 0.1467 0.4050 0.8016 0.031 Uiso 1 1 calc R
C3 C 0.2543(2) 0.31275(10) 0.81919(15) 0.0325(5) Uani 1 1 d .
H3 H 0.2744 0.3086 0.8854 0.039 Uiso 1 1 calc R
C4 C 0.2898(2) 0.26595(10) 0.75024(15) 0.0345(5) Uani 1 1 d .
H4 H 0.3364 0.2243 0.7621 0.041 Uiso 1 1 calc R
C5 C 0.2444(2) 0.29164(9) 0.66125(14) 0.0277(4) Uani 1 1 d .
H5 H 0.2567 0.2704 0.6026 0.033 Uiso 1 1 calc R
C11 C 0.1371(2) 0.37084(10) 0.47224(14) 0.0299(4) Uani 1 1 d .
H11 H 0.2266 0.3399 0.4796 0.036 Uiso 1 1 calc R
C12 C 0.1636(3) 0.41763(11) 0.39014(15) 0.0419(5) Uani 1 1 d .
H12A H 0.1514 0.3936 0.3304 0.063 Uiso 1 1 calc R
H12B H 0.2684 0.4358 0.3973 0.063 Uiso 1 1 calc R
H12C H 0.0880 0.4534 0.3902 0.063 Uiso 1 1 calc R
C13 C -0.0110(3) 0.33119(12) 0.45225(17) 0.0467(6) Uani 1 1 d .
H13A H -0.0996 0.3611 0.4451 0.070 Uiso 1 1 calc R
H13B H -0.0258 0.3011 0.5048 0.070 Uiso 1 1 calc R
H13C H -0.0027 0.3060 0.3940 0.070 Uiso 1 1 calc R
C14 C 0.3006(2) 0.46793(9) 0.59066(14) 0.0306(4) Uani 1 1 d .
H14 H 0.2938 0.4973 0.5342 0.037 Uiso 1 1 calc R
C15 C 0.3023(3) 0.51272(10) 0.67698(16) 0.0408(5) Uani 1 1 d .
H15A H 0.3234 0.4866 0.7342 0.061 Uiso 1 1 calc R
H15B H 0.2014 0.5342 0.6799 0.061 Uiso 1 1 calc R
H15C H 0.3830 0.5461 0.6722 0.061 Uiso 1 1 calc R
C16 C 0.4520(2) 0.43005(11) 0.58633(17) 0.0409(5) Uani 1 1 d .
H16A H 0.5386 0.4610 0.5862 0.061 Uiso 1 1 calc R
H16B H 0.4495 0.4036 0.5286 0.061 Uiso 1 1 calc R
H16C H 0.4651 0.4012 0.6414 0.061 Uiso 1 1 calc R

loop_
_atom_site_aniso_label
_atom_site_aniso_U_11
_atom_site_aniso_U_22
_atom_site_aniso_U_33
_atom_site_aniso_U_23
_atom_site_aniso_U_13
_atom_site_aniso_U_12
Zr 0.01945(13) 0.02123(13) 0.03156(15) 0.000 0.00291(10) 0.000
Cl1 0.0413(3) 0.0358(3) 0.0618(4) 0.0223(3) 0.0070(3) 0.0021(2)
P1 0.0238(2) 0.0250(2) 0.0253(3) 0.00063(19) 0.00397(19) 0.00345(17)
C1 0.0180(8) 0.0262(9) 0.0253(10) 0.0002(7) 0.0031(7) -0.0019(7)
C2 0.0210(8) 0.0305(10) 0.0269(10) -0.0010(8) 0.0038(7) -0.0063(7)
C3 0.0217(9) 0.0459(12) 0.0296(11) 0.0087(9) -0.0027(8) -0.0088(8)
C4 0.0214(9) 0.0378(11) 0.0445(13) 0.0105(10) 0.0035(8) 0.0054(8)
C5 0.0210(8) 0.0297(10) 0.0329(11) 0.0018(8) 0.0058(7) 0.0042(7)
C11 0.0313(10) 0.0319(10) 0.0263(10) -0.0019(8) 0.0002(8) 0.0033(8)
C12 0.0540(13) 0.0457(13) 0.0262(11) 0.0036(10) 0.0035(10) 0.0061(10)
C13 0.0436(13) 0.0575(15) 0.0380(13) -0.0098(11) -0.0057(10) -0.0092(11)
C14 0.0353(10) 0.0271(10) 0.0298(11) 0.0021(8) 0.0045(8) -0.0046(8)
C15 0.0493(12) 0.0298(11) 0.0431(13) -0.0048(10) 0.0004(10) -0.0071(9)
C16 0.0281(10) 0.0485(13) 0.0469(14) -0.0042(11) 0.0079(9) -0.0062(9)

loop_
_atom_type_symbol
_atom_type_description
_atom_type_scat_dispersion_real
_atom_type_scat_dispersion_imag
_atom_type_scat_source
C C 0.0033 0.0016 'International Tables Vol C Tables 4.2.6.8 and 6.1.1.4'
H H 0.0000 0.0000 'International Tables Vol C Tables 4.2.6.8 and 6.1.1.4'
P P 0.1023 0.0942 'International Tables Vol C Tables 4.2.6.8 and 6.1.1.4'
Cl Cl 0.1484 0.1585 'International Tables Vol C Tables 4.2.6.8 and 6.1.1.4'
Zr Zr -2.9673 0.5597 'International Tables Vol C Tables 4.2.6.8 and 6.1.1.4'

loop_
_geom_angle_atom_site_label_1
_geom_angle_atom_site_label_2
_geom_angle_atom_site_label_3
_geom_angle
_geom_angle_site_symmetry_1
_geom_angle_site_symmetry_3
Cl1 Zr Cl1 95.34(3) 2_556 .
Cl1 Zr C3 125.39(5) 2_556 .
Cl1 Zr C3 81.95(5) . .
Cl1 Zr C3 81.95(5) 2_556 2_556
Cl1 Zr C3 125.39(5) . 2_556
C3 Zr C3 141.96(10) . 2_556
Cl1 Zr C2 131.33(4) 2_556 .
Cl1 Zr C2 111.84(5) . .
C3 Zr C2 32.78(6) . .
C3 Zr C2 109.94(7) 2_556 .
Cl1 Zr C2 111.84(5) 2_556 2_556
Cl1 Zr C2 131.33(4) . 2_556
C3 Zr C2 109.94(7) . 2_556
C3 Zr C2 32.78(6) 2_556 2_556
C2 Zr C2 79.91(9) . 2_556
Cl1 Zr C4 92.61(5) 2_556 .
Cl1 Zr C4 83.06(5) . .
C3 Zr C4 32.78(7) . .
C3 Zr C4 151.31(7) 2_556 .
C2 Zr C4 54.12(6) . .
C2 Zr C4 132.21(6) 2_556 .
Cl1 Zr C4 83.06(5) 2_556 2_556
Cl1 Zr C4 92.61(5) . 2_556
C3 Zr C4 151.31(7) . 2_556
C3 Zr C4 32.78(7) 2_556 2_556
C2 Zr C4 132.21(6) . 2_556
C2 Zr C4 54.12(6) 2_556 2_556
C4 Zr C4 173.58(10) . 2_556
Cl1 Zr C5 113.14(4) 2_556 2_556
Cl1 Zr C5 79.01(5) . 2_556
C3 Zr C5 119.59(7) . 2_556
C3 Zr C5 53.72(7) 2_556 2_556
C2 Zr C5 111.25(6) . 2_556
C2 Zr C5 53.65(6) 2_556 2_556
C4 Zr C5 149.68(7) . 2_556
C4 Zr C5 32.18(6) 2_556 2_556
Cl1 Zr C5 79.01(5) 2_556 .
Cl1 Zr C5 113.14(4) . .
C3 Zr C5 53.72(7) . .
C3 Zr C5 119.59(7) 2_556 .
C2 Zr C5 53.65(6) . .
C2 Zr C5 111.25(6) 2_556 .
C4 Zr C5 32.18(6) . .
C4 Zr C5 149.68(7) 2_556 .
C5 Zr C5 162.72(9) 2_556 .
Cl1 Zr C1 100.11(4) 2_556 .
Cl1 Zr C1 134.71(4) . .
C3 Zr C1 54.51(6) . .
C3 Zr C1 98.93(6) 2_556 .
C2 Zr C1 32.92(6) . .
C2 Zr C1 80.73(6) 2_556 .
C4 Zr C1 54.12(6) . .
C4 Zr C1 131.24(6) 2_556 .
C5 Zr C1 130.44(6) 2_556 .
C5 Zr C1 32.36(6) . .
Cl1 Zr C1 134.71(4) 2_556 2_556
Cl1 Zr C1 100.11(4) . 2_556
C3 Zr C1 98.93(6) . 2_556
C3 Zr C1 54.51(6) 2_556 2_556
C2 Zr C1 80.73(6) . 2_556
C2 Zr C1 32.92(6) 2_556 2_556
C4 Zr C1 131.24(6) . 2_556
C4 Zr C1 54.12(6) 2_556 2_556
C5 Zr C1 32.36(6) 2_556 2_556
C5 Zr C1 130.44(6) . 2_556
C1 Zr C1 98.51(8) . 2_556
C1 P1 C11 101.89(8) . .
C1 P1 C14 99.49(8) . .
C11 P1 C14 102.79(9) . .
C5 C1 C2 105.95(16) . .
C5 C1 P1 129.89(14) . .
C2 C1 P1 123.39(14) . .
C5 C1 Zr 73.77(10) . .
C2 C1 Zr 71.42(9) . .
P1 C1 Zr 127.26(8) . .
C3 C2 C1 108.96(17) . .
C3 C2 Zr 73.56(10) . .
C1 C2 Zr 75.66(10) . .
C2 C3 C4 107.70(18) . .
C2 C3 Zr 73.66(10) . .
C4 C3 Zr 74.25(11) . .
C5 C4 C3 108.12(17) . .
C5 C4 Zr 75.43(10) . .
C3 C4 Zr 72.97(10) . .
C4 C5 C1 109.25(18) . .
C4 C5 Zr 72.39(10) . .
C1 C5 Zr 73.87(10) . .
C13 C11 C12 110.33(18) . .
C13 C11 P1 108.92(14) . .
C12 C11 P1 110.94(14) . .
C16 C14 C15 111.42(17) . .
C16 C14 P1 115.53(14) . .
C15 C14 P1 110.02(14) . .

loop_
_geom_bond_atom_site_label_1
_geom_bond_atom_site_label_2
_geom_bond_distance
_geom_bond_site_symmetry_2
Zr Cl1 2.4439(6) 2_556
Zr Cl1 2.4439(6) .
Zr C3 2.4961(18) .
Zr C3 2.4961(18) 2_556
Zr C2 2.4974(17) .
Zr C2 2.4974(17) 2_556
Zr C4 2.5125(18) .
Zr C4 2.5125(18) 2_556
Zr C5 2.5513(18) 2_556
Zr C5 2.5513(18) .
Zr C1 2.5527(17) .
Zr C1 2.5527(17) 2_556
P1 C1 1.8339(19) .
P1 C11 1.859(2) .
P1 C14 1.8676(19) .
C1 C5 1.422(2) .
C1 C2 1.432(3) .
C2 C3 1.409(3) .
C3 C4 1.413(3) .
C4 C5 1.404(3) .
C11 C13 1.529(3) .
C11 C12 1.534(3) .
C14 C16 1.526(3) .
C14 C15 1.528(3) .

loop_
_geom_torsion_atom_site_label_1
_geom_torsion_atom_site_label_2
_geom_torsion_atom_site_label_3
_geom_torsion_atom_site_label_4
_geom_torsion
_geom_torsion_site_symmetry_1
C11 P1 C1 C5 11.10(18) .
C14 P1 C1 C5 -94.25(17) .
C11 P1 C1 C2 179.59(14) .
C14 P1 C1 C2 74.25(15) .
C11 P1 C1 Zr -89.16(11) .
C14 P1 C1 Zr 165.50(10) .
Cl1 Zr C1 C5 -49.98(11) 2_556
Cl1 Zr C1 C5 58.05(13) .
C3 Zr C1 C5 76.56(12) .
C3 Zr C1 C5 -133.31(11) 2_556
C2 Zr C1 C5 113.57(16) .
C2 Zr C1 C5 -160.70(12) 2_556
C4 Zr C1 C5 35.90(11) .
C4 Zr C1 C5 -139.57(11) 2_556
C5 Zr C1 C5 177.46(4) 2_556
C1 Zr C1 C5 171.49(13) 2_556
Cl1 Zr C1 C2 -163.55(9) 2_556
Cl1 Zr C1 C2 -55.52(12) .
C3 Zr C1 C2 -37.01(11) .
C3 Zr C1 C2 113.12(11) 2_556
C2 Zr C1 C2 85.73(12) 2_556
C4 Zr C1 C2 -77.67(12) .
C4 Zr C1 C2 106.86(12) 2_556
C5 Zr C1 C2 63.89(13) 2_556
C5 Zr C1 C2 -113.57(16) .
C1 Zr C1 C2 57.92(9) 2_556
Cl1 Zr C1 P1 78.17(10) 2_556
Cl1 Zr C1 P1 -173.80(7) .
C3 Zr C1 P1 -155.29(14) .
C3 Zr C1 P1 -5.16(12) 2_556
C2 Zr C1 P1 -118.28(16) .
C2 Zr C1 P1 -32.54(10) 2_556
C4 Zr C1 P1 164.05(14) .
C4 Zr C1 P1 -11.42(15) 2_556
C5 Zr C1 P1 -54.38(14) 2_556
C5 Zr C1 P1 128.15(17) .
C1 Zr C1 P1 -60.36(9) 2_556
C5 C1 C2 C3 0.38(19) .
P1 C1 C2 C3 -170.46(12) .
Zr C1 C2 C3 66.62(12) .
C5 C1 C2 Zr -66.24(12) .
P1 C1 C2 Zr 122.91(12) .
Cl1 Zr C2 C3 -93.36(12) 2_556
Cl1 Zr C2 C3 25.71(12) .
C3 Zr C2 C3 169.71(7) 2_556
C2 Zr C2 C3 156.35(14) 2_556
C4 Zr C2 C3 -37.51(12) .
C4 Zr C2 C3 141.16(12) 2_556
C5 Zr C2 C3 112.01(12) 2_556
C5 Zr C2 C3 -77.63(12) .
C1 Zr C2 C3 -115.16(16) .
C1 Zr C2 C3 122.95(12) 2_556
Cl1 Zr C2 C1 21.80(12) 2_556
Cl1 Zr C2 C1 140.87(9) .
C3 Zr C2 C1 115.16(16) .
C3 Zr C2 C1 -75.13(11) 2_556
C2 Zr C2 C1 -88.49(11) 2_556
C4 Zr C2 C1 77.65(11) .
C4 Zr C2 C1 -103.68(12) 2_556
C5 Zr C2 C1 -132.83(10) 2_556
C5 Zr C2 C1 37.53(10) .
C1 Zr C2 C1 -121.89(11) 2_556
C1 C2 C3 C4 -1.0(2) .
Zr C2 C3 C4 67.01(13) .
C1 C2 C3 Zr -68.01(12) .
Cl1 Zr C3 C2 113.15(11) 2_556
Cl1 Zr C3 C2 -156.00(11) .
C3 Zr C3 C2 -15.81(10) 2_556
C2 Zr C3 C2 -24.84(15) 2_556
C4 Zr C3 C2 114.33(17) .
C4 Zr C3 C2 -75.37(18) 2_556
C5 Zr C3 C2 -83.57(12) 2_556
C5 Zr C3 C2 77.40(12) .
C1 Zr C3 C2 37.17(10) .
C1 Zr C3 C2 -56.96(12) 2_556
Cl1 Zr C3 C4 -1.18(14) 2_556
Cl1 Zr C3 C4 89.67(11) .
C3 Zr C3 C4 -130.14(12) 2_556
C2 Zr C3 C4 -114.33(17) .
C2 Zr C3 C4 -139.17(11) 2_556
C4 Zr C3 C4 170.30(15) 2_556
C5 Zr C3 C4 162.10(11) 2_556
C5 Zr C3 C4 -36.93(11) .
C1 Zr C3 C4 -77.16(12) .
C1 Zr C3 C4 -171.29(12) 2_556
C2 C3 C4 C5 1.2(2) .
Zr C3 C4 C5 67.85(13) .
C2 C3 C4 Zr -66.62(12) .
Cl1 Zr C4 C5 64.48(12) 2_556
Cl1 Zr C4 C5 159.54(12) .
C3 Zr C4 C5 -114.56(17) .
C3 Zr C4 C5 -13.5(2) 2_556
C2 Zr C4 C5 -77.05(12) .
C2 Zr C4 C5 -58.49(15) 2_556
C4 Zr C4 C5 111.81(12) 2_556
C5 Zr C4 C5 -146.53(17) 2_556
C1 Zr C4 C5 -36.11(11) .
C1 Zr C4 C5 -103.09(13) 2_556
Cl1 Zr C4 C3 179.04(11) 2_556
Cl1 Zr C4 C3 -85.90(11) .
C3 Zr C4 C3 101.1(2) 2_556
C2 Zr C4 C3 37.51(11) .
C2 Zr C4 C3 56.08(15) 2_556
C4 Zr C4 C3 -133.63(11) 2_556
C5 Zr C4 C3 -31.96(19) 2_556
C5 Zr C4 C3 114.56(17) .
C1 Zr C4 C3 78.45(12) .
C1 Zr C4 C3 11.47(15) 2_556
C3 C4 C5 C1 -1.0(2) .
Zr C4 C5 C1 65.20(12) .
C3 C4 C5 Zr -66.21(13) .
C2 C1 C5 C4 0.39(19) .
P1 C1 C5 C4 170.42(14) .
Zr C1 C5 C4 -64.24(13) .
C2 C1 C5 Zr 64.63(11) .
P1 C1 C5 Zr -125.34(14) .
Cl1 Zr C5 C4 -113.32(12) 2_556
Cl1 Zr C5 C4 -22.17(13) .
C3 Zr C5 C4 37.65(12) .
C3 Zr C5 C4 172.61(12) 2_556
C2 Zr C5 C4 78.65(13) .
C2 Zr C5 C4 137.35(12) 2_556
C4 Zr C5 C4 -168.14(18) 2_556
C5 Zr C5 C4 110.35(12) 2_556
C1 Zr C5 C4 116.86(17) .
C1 Zr C5 C4 105.78(13) 2_556
Cl1 Zr C5 C1 129.83(11) 2_556
Cl1 Zr C5 C1 -139.03(10) .
C3 Zr C5 C1 -79.21(12) .
C3 Zr C5 C1 55.76(13) 2_556
C2 Zr C5 C1 -38.20(10) .
C2 Zr C5 C1 20.49(13) 2_556
C4 Zr C5 C1 -116.86(17) .
C4 Zr C5 C1 75.00(17) 2_556
C5 Zr C5 C1 -6.51(10) 2_556
C1 Zr C5 C1 -11.08(17) 2_556
C1 P1 C11 C13 82.59(15) .
C14 P1 C11 C13 -174.67(15) .
C1 P1 C11 C12 -155.79(14) .
C14 P1 C11 C12 -53.04(16) .
C1 P1 C14 C16 48.56(17) .
C11 P1 C14 C16 -56.05(17) .
C1 P1 C14 C15 -78.65(15) .
C11 P1 C14 C15 176.74(14) .
